data_1555952
loop_
_publ_author_name
'Sarkar, Rahul'
'Mukherjee, Santanu'

_publ_section_title
;
 Catalytic Enantioselective Desymmetrization of Norbornenoquinones via
 C(sp<sup>2</sup>)-H Alkylation.
;
_journal_issue 23
_journal_name_full 'Organic letters'
_journal_page_first 6160
_journal_page_last 6163
_journal_paper_doi 10.1021/acs.orglett.6b03168
_journal_volume 18
_journal_year 2016
_chemical_absolute_configuration syn
_chemical_formula_moiety 'C14 H16 Cl4 O4'
_chemical_formula_sum 'C14 H16 Cl4 O4'
_chemical_formula_weight 390.07
_space_group_crystal_system tetragonal
_space_group_IT_number 92
_space_group_name_Hall 'P 4abw 2nw'
_space_group_name_H-M_alt 'P 41 21 2'
_atom_sites_solution_hydrogens difmap
_audit_creation_date 2016-08-31
_audit_creation_method
;
  Olex2 1.2
  (compiled 2012.05.09 svn.r2324, GUI svn.r4230)
;
_cell_angle_alpha 90
_cell_angle_beta 90
_cell_angle_gamma 90
_cell_formula_units_Z 8
_cell_length_a 9.2923(6)
_cell_length_b 9.2923(6)
_cell_length_c 38.500(3)
_cell_measurement_reflns_used 9974
_cell_measurement_temperature 150(2)
_cell_measurement_theta_max 26.29
_cell_measurement_theta_min 3.05
_cell_volume 3324.4(4)
_computing_cell_refinement 'Bruker SAINT'
_computing_data_collection 'Bruker APEX2'
_computing_data_reduction 'Bruker SAINT'
_computing_molecular_graphics
;
O. V. Dolomanov, L. J. Bourhis, R. J. Gildea, J. A. K. Howard and H. Puschmann,
OLEX2: a complete structure solution, refinement and analysis program.
J. Appl. Cryst. (2009). 42, 339-341.
;
_computing_publication_material
;
O. V. Dolomanov, L. J. Bourhis, R. J. Gildea, J. A. K. Howard and H. Puschmann,
OLEX2: a complete structure solution, refinement and analysis program.
J. Appl. Cryst. (2009). 42, 339-341.
;
_computing_structure_refinement 'SHELXL-2014/7 (Sheldrick, 2014)'
_computing_structure_solution 'SHELXS-97 (Sheldrick 2008)'
_diffrn_ambient_temperature 150(2)
_diffrn_measured_fraction_theta_full 0.998
_diffrn_measured_fraction_theta_max 0.998
_diffrn_measurement_device_type 'Bruker APEX-II CCD'
_diffrn_measurement_method '\f and \w scans'
_diffrn_radiation_type MoK\a
_diffrn_radiation_wavelength 0.71073
_diffrn_reflns_av_R_equivalents 0.0530
_diffrn_reflns_av_unetI/netI 0.0164
_diffrn_reflns_Laue_measured_fraction_full 0.998
_diffrn_reflns_Laue_measured_fraction_max 0.998
_diffrn_reflns_limit_h_max 11
_diffrn_reflns_limit_h_min -11
_diffrn_reflns_limit_k_max 11
_diffrn_reflns_limit_k_min -11
_diffrn_reflns_limit_l_max 45
_diffrn_reflns_limit_l_min -45
_diffrn_reflns_number 71646
_diffrn_reflns_point_group_measured_fraction_full 0.999
_diffrn_reflns_point_group_measured_fraction_max 0.999
_diffrn_reflns_theta_full 24.998
_diffrn_reflns_theta_max 24.998
_diffrn_reflns_theta_min 3.047
_exptl_absorpt_coefficient_mu 0.725
_exptl_absorpt_correction_T_max 0.931
_exptl_absorpt_correction_T_min 0.634
_exptl_absorpt_correction_type multi-scan
_exptl_absorpt_process_details SADABS
_exptl_crystal_colour Colourless
_exptl_crystal_density_diffrn 1.559
_exptl_crystal_description Block
_exptl_crystal_F_000 1600
_exptl_crystal_size_max 0.4
_exptl_crystal_size_mid 0.3
_exptl_crystal_size_min 0.2
_refine_diff_density_max 0.197
_refine_diff_density_min -0.164
_refine_diff_density_rms 0.038
_refine_ls_abs_structure_details
;
 Refined as an inversion twin.
;
_refine_ls_abs_structure_Flack 0.02(7)
_refine_ls_extinction_method none
_refine_ls_goodness_of_fit_ref 0.926
_refine_ls_hydrogen_treatment refall
_refine_ls_matrix_type full
_refine_ls_number_parameters 264
_refine_ls_number_reflns 2923
_refine_ls_number_restraints 0
_refine_ls_restrained_S_all 0.926
_refine_ls_R_factor_all 0.0267
_refine_ls_R_factor_gt 0.0242
_refine_ls_shift/su_max 0.000
_refine_ls_shift/su_mean 0.000
_refine_ls_structure_factor_coef Fsqd
_refine_ls_weighting_details 'w=1/[\s^2^(Fo^2^)+(0.0288P)^2^+2.5439P] where P=(Fo^2^+2Fc^2^)/3'
_refine_ls_weighting_scheme calc
_refine_ls_wR_factor_gt 0.0548
_refine_ls_wR_factor_ref 0.0558
_reflns_Friedel_coverage 0.622
_reflns_Friedel_fraction_full 1.000
_reflns_Friedel_fraction_max 1.000
_reflns_number_gt 2790
_reflns_number_total 2923
_reflns_threshold_expression 'I > 2\s(I)'
_cod_data_source_file ol6b03168_si_003.cif
_cod_data_source_block 8
_cod_depositor_comments
;
The following automatic conversions were performed:

data item '_chemical_absolute_configuration' value 'Syn' was changed
to 'syn' in accordance with the
/home/saulius/struct/COD-crude-data/automatic-downloads/DataCite-retrospective/ACS/depositions/lib/dictionaries/cif_core.dic
dictionary named 'cif_core.dic' version 2.4.2 last updated on
2011-04-26.

data item '_exptl_absorpt_correction_type' value 'Multi-scan' was
changed to 'multi-scan' in accordance with the
/home/saulius/struct/COD-crude-data/automatic-downloads/DataCite-retrospective/ACS/depositions/lib/dictionaries/cif_core.dic
dictionary named 'cif_core.dic' version 2.4.2 last updated on
2011-04-26.

Automatic conversion script
Id: cif_fix_values 6909 2019-04-08 15:41:33Z antanas 
;
_cod_original_cell_volume 3324.4(5)
_cod_database_code 1555952
_shelx_shelxl_version_number 2014/7
_shelx_space_group_comment
;
The symmetry employed for this shelxl refinement is uniquely defined
by the following loop, which should always be used as a source of
symmetry information in preference to the above space-group names.
They are only intended as comments.
;

loop_
_space_group_symop_operation_xyz
'x, y, z'
'-y+1/2, x+1/2, z+1/4'
'y+1/2, -x+1/2, z+3/4'
'x+1/2, -y+1/2, -z+3/4'
'-x+1/2, y+1/2, -z+1/4'
'-x, -y, z+1/2'
'y, x, -z'
'-y, -x, -z+1/2'

loop_
_atom_site_label
_atom_site_type_symbol
_atom_site_fract_x
_atom_site_fract_y
_atom_site_fract_z
_atom_site_U_iso_or_equiv
_atom_site_adp_type
_atom_site_occupancy
_atom_site_site_symmetry_order
_atom_site_calc_flag
H10 H 1.032(3) 0.456(3) 0.1254(7) 0.019(7) Uiso 1 1 d
H12 H 1.166(3) 0.848(3) 0.1252(7) 0.012(7) Uiso 1 1 d
H11 H 1.192(3) 0.624(3) 0.1139(6) 0.006(6) Uiso 1 1 d
H2 H 1.171(4) 1.000(4) 0.0087(9) 0.043(10) Uiso 1 1 d
H1 H 1.325(4) 0.977(4) 0.0222(10) 0.047(11) Uiso 1 1 d
H5 H 1.457(5) 0.736(5) 0.0390(13) 0.073(15) Uiso 1 1 d
H13 H 0.991(3) 0.542(3) 0.1812(7) 0.017(7) Uiso 1 1 d
H9 H 1.021(4) 0.878(4) 0.2119(9) 0.050(11) Uiso 1 1 d
H16 H 0.816(4) 0.495(4) 0.1149(9) 0.036(11) Uiso 1 1 d
H14 H 0.965(3) 0.943(3) 0.1472(7) 0.018(7) Uiso 1 1 d
H8 H 0.865(4) 0.858(4) 0.2068(9) 0.045(11) Uiso 1 1 d
H7 H 0.942(4) 0.727(4) 0.2214(9) 0.039(10) Uiso 1 1 d
H6 H 1.521(5) 0.738(5) 0.0774(12) 0.078(15) Uiso 1 1 d
H3 H 1.276(3) 0.911(3) -0.0141(9) 0.025(8) Uiso 1 1 d
H4 H 1.423(4) 0.630(5) 0.0654(10) 0.057(13) Uiso 1 1 d
H15 H 0.800(5) 0.762(4) 0.1207(11) 0.049(13) Uiso 1 1 d
Cl1 Cl 0.80847(8) 0.95080(8) 0.04564(2) 0.02883(18) Uani 1 1 d
Cl2 Cl 1.10816(8) 1.07232(7) 0.07884(2) 0.02530(17) Uani 1 1 d
Cl3 Cl 1.16217(8) 0.48378(8) 0.04903(2) 0.02829(18) Uani 1 1 d
Cl4 Cl 0.83681(9) 0.59417(8) 0.02962(2) 0.03065(19) Uani 1 1 d
O1 O 0.8173(2) 0.8394(2) 0.12376(5) 0.0233(5) Uani 1 1 d
O4 O 1.3219(2) 0.8029(2) 0.07532(5) 0.0229(4) Uani 1 1 d
O3 O 1.2045(2) 0.7976(2) 0.02223(5) 0.0244(5) Uani 1 1 d
O2 O 0.8587(2) 0.5590(2) 0.10953(5) 0.0242(5) Uani 1 1 d
C7 C 1.0774(3) 0.8842(3) 0.07727(7) 0.0184(6) Uani 1 1 d
C1 C 0.9684(3) 0.7450(3) 0.16975(7) 0.0234(6) Uani 1 1 d
C11 C 0.9571(3) 0.6995(3) 0.05134(7) 0.0201(6) Uani 1 1 d
C2 C 0.9879(3) 0.6072(3) 0.16283(7) 0.0235(7) Uani 1 1 d
C10 C 0.9447(3) 0.8386(3) 0.05770(7) 0.0194(6) Uani 1 1 d
C5 C 1.0803(3) 0.8159(3) 0.11417(7) 0.0168(6) Uani 1 1 d
C12 C 0.9459(4) 0.8039(4) 0.20558(9) 0.0357(8) Uani 1 1 d
C6 C 0.9574(3) 0.8477(3) 0.13920(7) 0.0201(6) Uani 1 1 d
C4 C 1.1008(3) 0.6523(3) 0.10633(7) 0.0173(6) Uani 1 1 d
C8 C 1.1917(3) 0.7880(3) 0.05797(7) 0.0196(6) Uani 1 1 d
C9 C 1.0999(3) 0.6495(3) 0.06619(7) 0.0185(6) Uani 1 1 d
C14 C 1.2502(4) 0.9332(4) 0.00836(9) 0.0292(7) Uani 1 1 d
C3 C 0.9976(3) 0.5540(3) 0.12584(7) 0.0198(6) Uani 1 1 d
C13 C 1.4419(4) 0.7231(4) 0.06170(10) 0.0324(8) Uani 1 1 d

loop_
_atom_site_aniso_label
_atom_site_aniso_U_11
_atom_site_aniso_U_22
_atom_site_aniso_U_33
_atom_site_aniso_U_23
_atom_site_aniso_U_13
_atom_site_aniso_U_12
Cl1 0.0244(4) 0.0273(4) 0.0348(4) 0.0059(3) -0.0090(3) 0.0036(3)
Cl2 0.0289(4) 0.0159(3) 0.0311(4) 0.0017(3) -0.0038(3) -0.0049(3)
Cl3 0.0332(4) 0.0211(4) 0.0306(4) -0.0065(3) 0.0046(3) 0.0029(3)
Cl4 0.0341(4) 0.0278(4) 0.0300(4) -0.0018(3) -0.0121(3) -0.0100(3)
O1 0.0193(11) 0.0207(12) 0.0300(12) -0.0006(9) 0.0009(9) 0.0037(9)
O4 0.0139(9) 0.0286(11) 0.0263(11) 0.0009(9) 0.0006(9) -0.0016(8)
O3 0.0276(11) 0.0278(11) 0.0180(10) 0.0029(9) 0.0036(9) -0.0041(9)
O2 0.0193(11) 0.0234(12) 0.0300(11) 0.0063(9) -0.0023(9) -0.0061(9)
C7 0.0200(14) 0.0141(13) 0.0211(13) 0.0022(11) -0.0022(11) -0.0023(10)
C1 0.0160(14) 0.0341(17) 0.0200(14) 0.0004(12) 0.0027(12) 0.0001(12)
C11 0.0218(15) 0.0219(15) 0.0166(13) 0.0018(11) -0.0009(12) -0.0051(11)
C2 0.0196(15) 0.0283(17) 0.0227(15) 0.0087(13) 0.0011(12) 0.0006(13)
C10 0.0179(14) 0.0223(15) 0.0181(13) 0.0038(11) -0.0007(11) -0.0003(12)
C5 0.0169(14) 0.0180(14) 0.0157(13) 0.0002(11) -0.0025(11) -0.0023(11)
C12 0.047(2) 0.038(2) 0.0216(16) 0.0013(16) 0.0074(16) 0.0036(18)
C6 0.0218(15) 0.0166(15) 0.0219(14) -0.0027(12) -0.0004(12) 0.0015(12)
C4 0.0150(14) 0.0179(14) 0.0191(13) 0.0020(11) -0.0026(11) 0.0024(11)
C8 0.0198(14) 0.0205(15) 0.0183(14) 0.0010(11) 0.0004(12) -0.0016(12)
C9 0.0186(14) 0.0161(14) 0.0207(13) -0.0025(11) 0.0019(11) -0.0001(11)
C14 0.0305(18) 0.0298(18) 0.0272(18) 0.0079(14) 0.0043(14) -0.0008(15)
C3 0.0182(15) 0.0161(15) 0.0251(14) 0.0046(12) -0.0004(11) 0.0014(12)
C13 0.0223(17) 0.036(2) 0.039(2) 0.0051(16) 0.0028(15) 0.0101(14)

loop_
_atom_type_symbol
_atom_type_description
_atom_type_scat_dispersion_real
_atom_type_scat_dispersion_imag
_atom_type_scat_source
C C 0.0033 0.0016 'International Tables Vol C Tables 4.2.6.8 and 6.1.1.4'
H H 0.0000 0.0000 'International Tables Vol C Tables 4.2.6.8 and 6.1.1.4'
O O 0.0106 0.0060 'International Tables Vol C Tables 4.2.6.8 and 6.1.1.4'
Cl Cl 0.1484 0.1585 'International Tables Vol C Tables 4.2.6.8 and 6.1.1.4'

loop_
_geom_angle_atom_site_label_1
_geom_angle_atom_site_label_2
_geom_angle_atom_site_label_3
_geom_angle
C8 O4 C13 116.6(2)
C8 O3 C14 116.9(2)
C10 C7 Cl2 115.27(19)
C10 C7 C5 110.9(2)
C10 C7 C8 99.0(2)
C5 C7 Cl2 111.61(19)
C5 C7 C8 100.8(2)
C8 C7 Cl2 117.84(19)
C2 C1 C12 124.0(3)
C2 C1 C6 117.6(3)
C12 C1 C6 118.3(3)
C10 C11 Cl4 126.6(2)
C10 C11 C9 107.8(2)
C9 C11 Cl4 125.6(2)
C1 C2 C3 121.0(3)
C7 C10 Cl1 124.9(2)
C11 C10 Cl1 127.8(2)
C11 C10 C7 107.3(2)
C7 C5 C4 102.9(2)
C6 C5 C7 119.0(2)
C6 C5 C4 113.7(2)
O1 C6 C1 110.4(2)
O1 C6 C5 114.1(2)
C1 C6 C5 108.5(2)
C9 C4 C5 102.1(2)
C3 C4 C5 114.4(2)
C3 C4 C9 118.7(2)
O4 C8 C7 107.7(2)
O4 C8 C9 117.1(2)
O3 C8 O4 113.4(2)
O3 C8 C7 119.4(2)
O3 C8 C9 107.4(2)
C9 C8 C7 90.2(2)
C11 C9 Cl3 114.27(19)
C11 C9 C4 112.1(2)
C11 C9 C8 98.5(2)
C4 C9 Cl3 112.67(19)
C4 C9 C8 100.6(2)
C8 C9 Cl3 117.24(19)
O2 C3 C2 110.3(2)
O2 C3 C4 109.3(2)
C2 C3 C4 107.9(2)

loop_
_geom_bond_atom_site_label_1
_geom_bond_atom_site_label_2
_geom_bond_distance
Cl1 C10 1.704(3)
Cl2 C7 1.772(3)
Cl3 C9 1.773(3)
Cl4 C11 1.705(3)
O1 C6 1.434(3)
O4 C8 1.389(3)
O4 C13 1.438(4)
O3 C8 1.384(3)
O3 C14 1.433(4)
O2 C3 1.436(3)
C7 C10 1.506(4)
C7 C5 1.556(4)
C7 C8 1.575(4)
C1 C2 1.321(4)
C1 C12 1.499(4)
C1 C6 1.518(4)
C11 C10 1.321(4)
C11 C9 1.518(4)
C2 C3 1.510(4)
C5 C6 1.523(4)
C5 C4 1.561(4)
C4 C9 1.546(4)
C4 C3 1.522(4)
C8 C9 1.576(4)
